data_2243205
loop_
_publ_author_name
'Yang, Hequn'
'Zhao, Jiangyu'
'Talipov, Samat'
'Izotova, Lidiya'
'Aisa, Hadji Akbar'
'Ibragimov, Bakhtiyar'

_publ_section_title
;
 Crystal and molecular structure of jatrophane diterpenoid
 (2<i>R</i>,3<i>R</i>,4<i>S</i>,5<i>R</i>,7<i>S</i>,8<i>S</i>,9<i>S</i>,13<i>S</i>,14<i>S</i>,15<i>R</i>)-2,3,8,9-tetraacetoxy-5,14-bis(benzoyloxy)-15-hydroxy-7-(isobutanoyloxy)jatropha-6(17),11(<i>E</i>)-diene
;
_journal_coeditor_code FY2141
_journal_issue 12
_journal_name_full 'Acta Crystallographica Section E'
_journal_page_first 1884
_journal_page_last 1887
_journal_paper_doi 10.1107/S205698901901541X
_journal_volume 75
_journal_year 2019
_chemical_absolute_configuration rm
_chemical_formula_iupac 'C46 H56 O15'
_chemical_formula_moiety 'C46 H56 O15'
_chemical_formula_sum 'C46 H56 O15'
_chemical_formula_weight 848.90
_chemical_melting_point 166
_chemical_name_common jatrophan
_chemical_name_systematic
(2<i>R</i>,3<i>R</i>,4<i>S</i>,5<i>R</i>,7<i>S</i>,8<i>S</i>,9<i>S</i>,13<i>S</i>,14<i>S</i>,15<i>R</i>)-2,3,8,9-Tetraacetoxy-5,14-bis(benzoyloxy)-15-hydroxy-7-(isobutanoyloxy)jatropha-6(17),11(<i>E</i>)-diene
_space_group_crystal_system orthorhombic
_space_group_IT_number 19
_space_group_name_Hall 'P 2ac 2ab'
_space_group_name_H-M_alt 'P 21 21 21'
_atom_sites_solution_hydrogens geom
_atom_sites_solution_primary direct
_atom_sites_solution_secondary difmap
_audit_creation_method SHELXL-2018/3
_cell_angle_alpha 90
_cell_angle_beta 90
_cell_angle_gamma 90
_cell_formula_units_Z 4
_cell_length_a 8.9730(5)
_cell_length_b 20.9171(9)
_cell_length_c 23.9201(11)
_cell_measurement_reflns_used 5355
_cell_measurement_temperature 104(2)
_cell_measurement_theta_max 69.5640
_cell_measurement_theta_min 4.2370
_cell_volume 4489.5(4)
_computing_cell_refinement
;
CrysAlis PRO (Agilent, 2014)
;
_computing_data_collection
;
CrysAlis PRO (Agilent, 2014)
;
_computing_data_reduction
;
CrysAlis PRO (Agilent, 2014)
;
_computing_molecular_graphics
;
XP (Siemens, 1994)
;
_computing_publication_material
;
XP (Siemens, 1994)
;
_computing_structure_refinement
;
SHELXL2018 (Sheldrick, 2015)
;
_computing_structure_solution
;
SHELXS97 (Sheldrick, 2008)
;
_diffrn_ambient_temperature 104(7)
_diffrn_detector_area_resol_mean 10.2576
_diffrn_measured_fraction_theta_full 1.000
_diffrn_measured_fraction_theta_max 0.993
_diffrn_measurement_device_type 'Agilent Xcalibur Ruby'
_diffrn_measurement_method '\w scans'
_diffrn_radiation_type CuK\a
_diffrn_radiation_wavelength 1.54184
_diffrn_reflns_av_R_equivalents 0.0584
_diffrn_reflns_av_unetI/netI 0.0422
_diffrn_reflns_limit_h_max 10
_diffrn_reflns_limit_h_min -11
_diffrn_reflns_limit_k_max 26
_diffrn_reflns_limit_k_min -26
_diffrn_reflns_limit_l_max 27
_diffrn_reflns_limit_l_min -30
_diffrn_reflns_number 37870
_diffrn_reflns_theta_full 67.684
_diffrn_reflns_theta_max 76.461
_diffrn_reflns_theta_min 3.696
_diffrn_source 'fine-focus sealed tube'
_exptl_absorpt_coefficient_mu 0.778
_exptl_absorpt_correction_T_max 1.00000
_exptl_absorpt_correction_T_min 0.74820
_exptl_absorpt_correction_type multi-scan
_exptl_absorpt_process_details
;
(CrysAlis PRO; Agilent, 2014)
;
_exptl_crystal_colour colourless
_exptl_crystal_density_diffrn 1.256
_exptl_crystal_density_meas 1.256
_exptl_crystal_density_method 'not measured'
_exptl_crystal_description prism
_exptl_crystal_F_000 1808
_exptl_crystal_size_max 0.3
_exptl_crystal_size_mid 0.2
_exptl_crystal_size_min 0.1
_refine_diff_density_max 0.258
_refine_diff_density_min -0.186
_refine_ls_abs_structure_details
;
Flack <i>x</i> determined using 2403 quotients
[(<i>I</i>^+^)-(<i>I</i>^-^)]/[(<i>I</i>^+^)+(<i>I</i>^-^)]
(Parsons <i>et al.</i>,  2013)
;
_refine_ls_abs_structure_Flack -0.06(11)
_refine_ls_extinction_method none
_refine_ls_goodness_of_fit_ref 1.016
_refine_ls_hydrogen_treatment constr
_refine_ls_matrix_type full
_refine_ls_number_parameters 587
_refine_ls_number_reflns 9301
_refine_ls_number_restraints 1
_refine_ls_restrained_S_all 1.016
_refine_ls_R_factor_all 0.0793
_refine_ls_R_factor_gt 0.0563
_refine_ls_shift/su_max 0.010
_refine_ls_shift/su_mean 0.002
_refine_ls_structure_factor_coef Fsqd
_refine_ls_weighting_details 'w=1/[\s^2^(Fo^2^)+(0.0710P)^2^+1.4583P] where P=(Fo^2^+2Fc^2^)/3'
_refine_ls_weighting_scheme calc
_refine_ls_wR_factor_gt 0.1360
_refine_ls_wR_factor_ref 0.1534
_reflns_number_gt 7007
_reflns_number_total 9301
_reflns_threshold_expression 'I > 2\s(I)'
_cod_data_source_file fy2141sup1.cif
_cod_data_source_block I
_cod_database_code 2243205
_shelx_space_group_comment
;
The symmetry employed for this shelxl refinement is uniquely defined
by the following loop, which should always be used as a source of
symmetry information in preference to the above space-group names.
They are only intended as comments.
;
_shelx_estimated_absorpt_t_min 0.830
_shelx_estimated_absorpt_t_max 0.925

loop_
_space_group_symop_operation_xyz
'x, y, z'
'-x+1/2, -y, z+1/2'
'-x, y+1/2, -z+1/2'
'x+1/2, -y+1/2, -z'

loop_
_atom_site_type_symbol
_atom_site_label
_atom_site_fract_x
_atom_site_fract_y
_atom_site_fract_z
_atom_site_U_iso_or_equiv
_atom_site_adp_type
_atom_site_calc_flag
_atom_site_occupancy
_atom_site_disorder_assembly
_atom_site_disorder_group
O O1 0.0006(4) 0.69300(16) 0.89766(13) 0.0618(9) Uani d 1 . .
O O2 0.1295(3) 0.67482(14) 0.81877(12) 0.0470(7) Uani d 1 . .
O O3 0.0829(3) 0.54758(14) 0.83474(12) 0.0480(7) Uani d 1 . .
H H3A 0.173963 0.544145 0.834484 0.072 Uiso calc 1 . .
O O4 0.5306(4) 0.64154(17) 0.78021(13) 0.0559(8) Uani d 1 . .
O O5 0.3694(3) 0.55943(14) 0.78729(12) 0.0444(6) Uani d 1 . .
O O6 0.5606(3) 0.62727(17) 0.58845(13) 0.0546(8) Uani d 1 . .
O O7 0.7062(4) 0.6966(2) 0.63330(16) 0.0720(11) Uani d 1 . .
O O8 0.2610(4) 0.67436(14) 0.54698(12) 0.0483(7) Uani d 1 . .
O O9 0.3759(5) 0.7351(2) 0.48129(16) 0.0840(13) Uani d 1 . .
O O10 0.3579(4) 0.54361(15) 0.58592(12) 0.0503(7) Uani d 1 . .
O O11 0.1132(4) 0.52049(15) 0.58730(15) 0.0577(8) Uani d 1 . .
O O12 0.2136(3) 0.44549(13) 0.75343(12) 0.0473(7) Uani d 1 . .
O O13 0.2862(5) 0.3971(2) 0.67361(18) 0.0914(15) Uani d 1 . .
C C1 -0.1069(5) 0.5379(2) 0.7667(2) 0.0487(11) Uani d 1 . .
H H1A -0.162596 0.561225 0.738581 0.058 Uiso calc 1 . .
H H1B -0.170118 0.531620 0.799144 0.058 Uiso calc 1 . .
C C2 -0.0527(5) 0.47277(19) 0.7433(2) 0.0487(11) Uani d 1 . .
C C3 0.1086(5) 0.4847(2) 0.72294(18) 0.0440(9) Uani d 1 . .
H H3B 0.116083 0.475813 0.682811 0.053 Uiso calc 1 . .
C C4 0.1368(5) 0.55634(19) 0.73401(17) 0.0411(9) Uani d 1 . .
H H4A 0.093509 0.578117 0.701564 0.049 Uiso calc 1 . .
C C5 0.2995(5) 0.5796(2) 0.73579(17) 0.0426(9) Uani d 1 . .
H H5A 0.298412 0.626464 0.735278 0.051 Uiso calc 1 . .
C C6 0.3880(5) 0.5570(2) 0.68555(18) 0.0480(10) Uani d 1 . .
C C7 0.3389(5) 0.5878(2) 0.63125(17) 0.0439(10) Uani d 1 . .
H H7A 0.233527 0.599777 0.634048 0.053 Uiso calc 1 . .
C C8 0.4323(5) 0.6479(2) 0.62011(18) 0.0479(10) Uani d 1 . .
H H8A 0.467627 0.664157 0.656185 0.057 Uiso calc 1 . .
C C9 0.3534(5) 0.7022(2) 0.59007(18) 0.0479(10) Uani d 1 . .
H H9A 0.429542 0.728441 0.571698 0.058 Uiso calc 1 . .
C C10 0.2576(5) 0.7471(2) 0.62756(18) 0.0479(10) Uani d 1 . .
C C11 0.1315(5) 0.7128(2) 0.65684(18) 0.0463(10) Uani d 1 . .
H H11A 0.069291 0.687982 0.634587 0.056 Uiso calc 1 . .
C C12 0.1009(5) 0.7145(2) 0.71069(18) 0.0444(10) Uani d 1 . .
H H12A 0.169386 0.735170 0.733586 0.053 Uiso calc 1 . .
C C13 -0.0346(5) 0.68617(19) 0.73900(19) 0.0450(10) Uani d 1 . .
H H13A -0.085897 0.658635 0.712004 0.054 Uiso calc 1 . .
C C14 0.0022(5) 0.64604(19) 0.79088(18) 0.0447(10) Uani d 1 . .
H H14A -0.082849 0.649530 0.816401 0.054 Uiso calc 1 . .
C C15 0.0340(5) 0.5742(2) 0.78276(18) 0.0432(9) Uani d 1 . .
C C16 -0.0717(6) 0.4202(2) 0.7860(2) 0.0641(14) Uani d 1 . .
H H16A -0.018193 0.431146 0.819420 0.096 Uiso calc 1 . .
H H16B -0.175563 0.415222 0.794593 0.096 Uiso calc 1 . .
H H16C -0.033412 0.380874 0.771149 0.096 Uiso calc 1 . .
C C17 0.5020(6) 0.5180(3) 0.6878(2) 0.0649(14) Uani d 1 . .
H H17A 0.555265 0.508527 0.655517 0.097 Uiso calc 1 . .
H H17B 0.529653 0.499790 0.721730 0.097 Uiso calc 1 . .
C C18 0.3639(6) 0.7802(2) 0.6688(2) 0.0549(12) Uani d 1 . .
H H18A 0.441873 0.801291 0.648462 0.082 Uiso calc 1 . .
H H18B 0.309531 0.811149 0.690370 0.082 Uiso calc 1 . .
H H18C 0.406548 0.748918 0.693431 0.082 Uiso calc 1 . .
C C19 0.1882(6) 0.7986(2) 0.5893(2) 0.0585(12) Uani d 1 . .
H H19A 0.266006 0.821231 0.570141 0.088 Uiso calc 1 . .
H H19B 0.123781 0.778591 0.562493 0.088 Uiso calc 1 . .
H H19C 0.131616 0.828133 0.611582 0.088 Uiso calc 1 . .
C C20 -0.1399(6) 0.7408(2) 0.7548(2) 0.0549(11) Uani d 1 . .
H H20A -0.226740 0.723714 0.772888 0.082 Uiso calc 1 . .
H H20B -0.089849 0.769599 0.779842 0.082 Uiso calc 1 . .
H H20C -0.169221 0.763488 0.721702 0.082 Uiso calc 1 . .
C C23 0.2943(6) 0.4030(3) 0.7229(2) 0.0626(14) Uani d 1 . .
C C24 0.4005(6) 0.3686(3) 0.7603(3) 0.0712(16) Uani d 1 . .
H H24A 0.384613 0.381844 0.798304 0.107 Uiso calc 1 . .
H H24B 0.384338 0.323385 0.757292 0.107 Uiso calc 1 . .
H H24C 0.500928 0.378485 0.749489 0.107 Uiso calc 1 . .
C C25 0.4866(5) 0.5943(2) 0.80471(18) 0.0457(10) Uani d 1 . .
C C26 0.5574(5) 0.5679(2) 0.85550(18) 0.0469(10) Uani d 1 . .
C C27 0.5303(6) 0.5046(2) 0.8724(2) 0.0548(12) Uani d 1 . .
H H27A 0.460643 0.479562 0.853638 0.066 Uiso calc 1 . .
C C28 0.6074(7) 0.4804(3) 0.9166(2) 0.0652(14) Uani d 1 . .
H H28A 0.589648 0.438648 0.928197 0.078 Uiso calc 1 . .
C C29 0.7118(7) 0.5171(3) 0.9445(2) 0.0659(14) Uani d 1 . .
H H29A 0.765091 0.499456 0.974015 0.079 Uiso calc 1 . .
C C30 0.7379(6) 0.5799(3) 0.9288(2) 0.0580(12) Uani d 1 . .
H H30A 0.805632 0.605031 0.948348 0.070 Uiso calc 1 . .
C C31 0.6621(5) 0.6040(2) 0.88420(19) 0.0503(11) Uani d 1 . .
H H31A 0.681026 0.645716 0.872697 0.060 Uiso calc 1 . .
C C32 0.2368(6) 0.5102(2) 0.5696(2) 0.0524(11) Uani d 1 . .
C C33 0.2844(8) 0.4574(3) 0.5295(3) 0.0758(17) Uani d 1 . .
H H33A 0.364841 0.433760 0.548003 0.091 Uiso calc 1 . .
C C34 0.1575(8) 0.4108(3) 0.5216(3) 0.097(2) Uani d 1 . .
H H34A 0.123433 0.396131 0.557373 0.145 Uiso calc 1 . .
H H34B 0.077123 0.431684 0.502355 0.145 Uiso calc 1 . .
H H34C 0.191245 0.375006 0.499867 0.145 Uiso calc 1 . .
C C35 0.3466(11) 0.4834(4) 0.4777(3) 0.125(3) Uani d 1 . .
H H35A 0.426177 0.512376 0.486541 0.187 Uiso calc 1 . .
H H35B 0.384281 0.449103 0.455127 0.187 Uiso calc 1 . .
H H35C 0.270159 0.505780 0.457616 0.187 Uiso calc 1 . .
C C36 0.6929(5) 0.6534(3) 0.60053(19) 0.0543(12) Uani d 1 . .
C C37 0.8145(6) 0.6231(3) 0.5679(2) 0.0679(14) Uani d 1 . .
H H37A 0.774040 0.589746 0.544923 0.102 Uiso calc 1 . .
H H37B 0.861401 0.654651 0.544694 0.102 Uiso calc 1 . .
H H37C 0.886841 0.605300 0.593087 0.102 Uiso calc 1 . .
C C38 0.2832(6) 0.6946(3) 0.4941(2) 0.0600(13) Uani d 1 . .
C C39 0.1787(8) 0.6624(3) 0.4550(2) 0.0738(17) Uani d 1 . .
H H39A 0.117637 0.632800 0.475338 0.111 Uiso calc 1 . .
H H39B 0.116467 0.693873 0.437353 0.111 Uiso calc 1 . .
H H39C 0.234405 0.639867 0.426981 0.111 Uiso calc 1 . .
C C40 0.1127(6) 0.69846(19) 0.87095(17) 0.0471(10) Uani d 1 . .
C C41 0.2520(6) 0.73057(18) 0.89048(17) 0.0463(11) Uani d 1 . .
C C42 0.3702(6) 0.7442(2) 0.85517(19) 0.0537(12) Uani d 1 . .
H H42A 0.364942 0.733140 0.817572 0.064 Uiso calc 1 . .
C C43 0.4957(6) 0.7742(2) 0.8757(2) 0.0589(13) Uani d 1 . .
H H43A 0.574525 0.783603 0.851844 0.071 Uiso calc 1 . .
C C44 0.5043(7) 0.7901(2) 0.9311(2) 0.0615(14) Uani d 1 . .
H H44A 0.589471 0.810125 0.944670 0.074 Uiso calc 1 . .
C C45 0.3878(7) 0.7768(2) 0.9670(2) 0.0650(15) Uani d 1 . .
H H45A 0.394730 0.787287 1.004668 0.078 Uiso calc 1 . .
C C46 0.2621(7) 0.7480(2) 0.94659(19) 0.0556(12) Uani d 1 . .
H H46A 0.182458 0.740016 0.970464 0.067 Uiso calc 1 . .
O O14A -0.1487(7) 0.4643(3) 0.6922(3) 0.0503(15) Uani d 0.826(8) A 1
O O15A -0.0385(5) 0.37019(18) 0.6716(2) 0.0693(15) Uani d 0.826(8) A 1
C C21A -0.1251(7) 0.4117(3) 0.6604(3) 0.0609(18) Uani d 0.826(8) A 1
C C22A -0.2263(13) 0.4133(4) 0.6105(5) 0.077(3) Uani d 0.826(8) A 1
H H22A -0.284604 0.451803 0.611333 0.116 Uiso calc 0.826(8) A 1
H H22B -0.167759 0.412314 0.576958 0.116 Uiso calc 0.826(8) A 1
H H22C -0.291418 0.376913 0.611383 0.116 Uiso calc 0.826(8) A 1
O O15B -0.122(2) 0.5249(12) 0.6513(8) 0.062(6) Uani d 0.174(8) A 2
O O14B -0.139(3) 0.4383(12) 0.7081(13) 0.050(7) Uani d 0.174(8) A 2
C C21B -0.160(3) 0.4701(18) 0.6577(16) 0.054(8) Uani d 0.174(8) A 2
C C22B -0.207(5) 0.434(3) 0.611(2) 0.10(2) Uani d 0.174(8) A 2
H H22D -0.232776 0.391506 0.623405 0.151 Uiso calc 0.174(8) A 2
H H22E -0.292928 0.453841 0.594859 0.151 Uiso calc 0.174(8) A 2
H H22F -0.128428 0.431672 0.584298 0.151 Uiso calc 0.174(8) A 2

loop_
_atom_site_aniso_label
_atom_site_aniso_U_11
_atom_site_aniso_U_22
_atom_site_aniso_U_33
_atom_site_aniso_U_12
_atom_site_aniso_U_13
_atom_site_aniso_U_23
O1 0.071(2) 0.061(2) 0.0533(19) -0.0157(18) 0.0232(18) -0.0141(15)
O2 0.0501(17) 0.0486(15) 0.0422(15) -0.0141(14) 0.0098(14) -0.0116(13)
O3 0.0454(17) 0.0487(16) 0.0499(17) -0.0067(13) 0.0091(14) -0.0044(13)
O4 0.0495(19) 0.071(2) 0.0467(17) -0.0214(17) 0.0017(15) 0.0036(15)
O5 0.0385(15) 0.0516(16) 0.0431(15) -0.0053(13) -0.0045(13) -0.0031(13)
O6 0.0378(16) 0.080(2) 0.0455(17) -0.0068(16) 0.0021(14) -0.0171(16)
O7 0.053(2) 0.096(3) 0.067(2) -0.021(2) 0.0049(18) -0.023(2)
O8 0.0508(18) 0.0529(16) 0.0410(15) -0.0042(14) -0.0002(14) -0.0088(13)
O9 0.078(3) 0.118(3) 0.056(2) -0.026(3) 0.012(2) 0.000(2)
O10 0.0503(18) 0.0554(17) 0.0452(16) -0.0009(15) 0.0044(15) -0.0169(13)
O11 0.051(2) 0.0502(18) 0.072(2) -0.0022(15) -0.0154(17) -0.0163(16)
O12 0.0456(17) 0.0435(15) 0.0529(17) 0.0066(13) -0.0095(14) -0.0092(13)
O13 0.092(3) 0.107(3) 0.075(3) 0.062(3) -0.033(2) -0.044(2)
C1 0.043(2) 0.039(2) 0.064(3) -0.0049(18) 0.005(2) -0.0133(19)
C2 0.041(2) 0.036(2) 0.069(3) -0.0022(17) -0.005(2) -0.014(2)
C3 0.039(2) 0.044(2) 0.049(2) 0.0061(18) -0.0042(19) -0.0043(18)
C4 0.039(2) 0.041(2) 0.044(2) -0.0029(18) 0.0007(18) -0.0091(17)
C5 0.037(2) 0.051(2) 0.040(2) -0.0010(18) 0.0013(17) -0.0046(17)
C6 0.034(2) 0.061(3) 0.049(2) 0.001(2) -0.0008(19) -0.007(2)
C7 0.039(2) 0.053(2) 0.040(2) -0.0027(19) 0.0045(18) -0.0150(18)
C8 0.042(2) 0.062(3) 0.039(2) -0.008(2) 0.0038(19) -0.017(2)
C9 0.044(2) 0.057(2) 0.042(2) -0.013(2) 0.0043(19) -0.0109(19)
C10 0.049(3) 0.049(2) 0.046(2) -0.008(2) 0.006(2) -0.0117(19)
C11 0.044(2) 0.043(2) 0.052(2) -0.0085(19) 0.001(2) -0.0147(18)
C12 0.042(2) 0.044(2) 0.048(2) -0.0032(18) 0.001(2) -0.0103(18)
C13 0.039(2) 0.041(2) 0.055(2) -0.0051(18) 0.0085(19) -0.0129(18)
C14 0.041(2) 0.045(2) 0.048(2) -0.0096(18) 0.012(2) -0.0153(18)
C15 0.039(2) 0.045(2) 0.046(2) -0.0057(18) 0.0046(18) -0.0057(18)
C16 0.059(3) 0.044(2) 0.089(4) -0.004(2) 0.013(3) -0.002(2)
C17 0.048(3) 0.088(4) 0.059(3) 0.013(3) 0.009(2) -0.007(3)
C18 0.052(3) 0.057(3) 0.056(3) -0.020(2) 0.009(2) -0.018(2)
C19 0.063(3) 0.052(2) 0.060(3) -0.008(2) 0.012(2) -0.010(2)
C20 0.050(3) 0.050(2) 0.065(3) -0.002(2) 0.013(2) -0.010(2)
C23 0.052(3) 0.068(3) 0.068(3) 0.016(2) -0.022(2) -0.019(3)
C24 0.060(3) 0.064(3) 0.090(4) 0.021(3) -0.030(3) -0.015(3)
C25 0.034(2) 0.063(3) 0.040(2) -0.008(2) 0.0044(17) -0.0092(19)
C26 0.038(2) 0.055(3) 0.047(2) -0.0015(19) 0.0010(19) -0.0046(19)
C27 0.049(3) 0.064(3) 0.052(3) -0.008(2) -0.003(2) -0.008(2)
C28 0.067(4) 0.058(3) 0.071(3) -0.004(3) -0.012(3) 0.003(2)
C29 0.060(3) 0.080(3) 0.057(3) -0.003(3) -0.015(3) 0.005(3)
C30 0.050(3) 0.072(3) 0.052(3) -0.013(3) -0.008(2) -0.003(2)
C31 0.045(3) 0.060(3) 0.045(2) -0.010(2) 0.005(2) -0.005(2)
C32 0.056(3) 0.049(2) 0.052(3) 0.005(2) -0.008(2) -0.013(2)
C33 0.093(5) 0.061(3) 0.073(4) 0.012(3) -0.016(3) -0.028(3)
C34 0.101(5) 0.067(4) 0.122(6) 0.008(4) -0.030(5) -0.046(4)
C35 0.142(8) 0.132(7) 0.100(6) 0.007(6) 0.024(6) -0.069(5)
C36 0.042(3) 0.077(3) 0.044(2) -0.009(2) -0.004(2) -0.003(2)
C37 0.045(3) 0.090(4) 0.069(3) -0.011(3) 0.007(3) -0.009(3)
C38 0.059(3) 0.075(3) 0.045(3) 0.005(3) 0.003(2) -0.010(2)
C39 0.092(5) 0.074(3) 0.056(3) 0.010(3) -0.025(3) -0.010(3)
C40 0.067(3) 0.038(2) 0.037(2) -0.008(2) 0.009(2) -0.0032(16)
C41 0.071(3) 0.0301(18) 0.038(2) -0.006(2) -0.005(2) 0.0001(16)
C42 0.069(3) 0.051(2) 0.041(2) -0.015(2) -0.004(2) -0.0003(19)
C43 0.070(3) 0.054(3) 0.053(3) -0.020(2) -0.015(3) 0.007(2)
C44 0.079(4) 0.039(2) 0.066(3) -0.014(2) -0.029(3) 0.005(2)
C45 0.099(5) 0.053(3) 0.043(3) -0.001(3) -0.023(3) -0.007(2)
C46 0.080(4) 0.043(2) 0.043(2) -0.002(2) -0.001(2) -0.0023(19)
O14A 0.043(3) 0.031(3) 0.077(5) 0.004(2) -0.021(3) -0.013(3)
O15A 0.077(3) 0.039(2) 0.092(3) 0.019(2) -0.028(3) -0.021(2)
C21A 0.055(4) 0.037(3) 0.091(5) 0.000(3) -0.021(4) -0.018(3)
C22A 0.085(7) 0.040(4) 0.107(6) 0.001(4) -0.052(5) -0.025(4)
O15B 0.047(11) 0.087(17) 0.053(12) 0.007(11) -0.011(9) 0.003(10)
O14B 0.036(11) 0.044(15) 0.070(19) 0.005(12) 0.003(11) -0.019(12)
C21B 0.032(14) 0.07(2) 0.06(2) 0.005(13) -0.025(15) 0.003(18)
C22B 0.040(19) 0.09(4) 0.17(5) -0.03(2) 0.03(3) -0.10(4)

loop_
_atom_type_symbol
_atom_type_description
_atom_type_scat_dispersion_real
_atom_type_scat_dispersion_imag
_atom_type_scat_source
C C 0.0181 0.0091 'International Tables Vol C Tables 4.2.6.8 and 6.1.1.4'
H H 0.0000 0.0000 'International Tables Vol C Tables 4.2.6.8 and 6.1.1.4'
O O 0.0492 0.0322 'International Tables Vol C Tables 4.2.6.8 and 6.1.1.4'

loop_
_geom_angle_atom_site_label_1
_geom_angle_atom_site_label_2
_geom_angle_atom_site_label_3
_geom_angle
C40 O2 C14 119.2(3)
C15 O3 H3A 109.5
C25 O5 C5 116.4(3)
C36 O6 C8 118.2(3)
C38 O8 C9 117.2(4)
C32 O10 C7 117.1(3)
C23 O12 C3 116.6(3)
C15 C1 C2 105.6(4)
C15 C1 H1A 110.6
C2 C1 H1A 110.6
C15 C1 H1B 110.6
C2 C1 H1B 110.6
H1A C1 H1B 108.7
O14B C2 C16 88.2(13)
O14A C2 C16 113.5(4)
O14B C2 C3 115.2(12)
O14A C2 C3 107.4(4)
C16 C2 C3 115.8(4)
O14B C2 C1 120.9(11)
O14A C2 C1 102.6(4)
C16 C2 C1 111.1(4)
C3 C2 C1 105.3(3)
O12 C3 C4 111.0(3)
O12 C3 C2 111.0(4)
C4 C3 C2 104.8(3)
O12 C3 H3B 110.0
C4 C3 H3B 110.0
C2 C3 H3B 110.0
C15 C4 C5 118.2(3)
C15 C4 C3 105.6(3)
C5 C4 C3 117.9(4)
C15 C4 H4A 104.5
C5 C4 H4A 104.5
C3 C4 H4A 104.5
O5 C5 C6 110.9(3)
O5 C5 C4 110.0(3)
C6 C5 C4 112.1(3)
O5 C5 H5A 107.9
C6 C5 H5A 107.9
C4 C5 H5A 107.9
C17 C6 C7 121.9(4)
C17 C6 C5 124.8(5)
C7 C6 C5 113.2(4)
O10 C7 C6 109.8(4)
O10 C7 C8 109.4(3)
C6 C7 C8 109.8(4)
O10 C7 H7A 109.3
C6 C7 H7A 109.3
C8 C7 H7A 109.3
O6 C8 C9 110.3(4)
O6 C8 C7 106.4(3)
C9 C8 C7 116.1(4)
O6 C8 H8A 107.9
C9 C8 H8A 107.9
C7 C8 H8A 107.9
O8 C9 C8 107.7(3)
O8 C9 C10 109.7(4)
C8 C9 C10 115.8(4)
O8 C9 H9A 107.8
C8 C9 H9A 107.8
C10 C9 H9A 107.8
C11 C10 C18 112.4(4)
C11 C10 C19 107.7(4)
C18 C10 C19 108.4(4)
C11 C10 C9 113.2(4)
C18 C10 C9 107.4(4)
C19 C10 C9 107.6(4)
C12 C11 C10 126.6(4)
C12 C11 H11A 116.7
C10 C11 H11A 116.7
C11 C12 C13 126.5(4)
C11 C12 H12A 116.7
C13 C12 H12A 116.7
C12 C13 C20 108.3(3)
C12 C13 C14 113.8(4)
C20 C13 C14 110.0(4)
C12 C13 H13A 108.2
C20 C13 H13A 108.2
C14 C13 H13A 108.2
O2 C14 C13 108.3(3)
O2 C14 C15 108.4(4)
C13 C14 C15 118.1(3)
O2 C14 H14A 107.2
C13 C14 H14A 107.2
C15 C14 H14A 107.2
O3 C15 C1 106.2(3)
O3 C15 C4 112.4(4)
C1 C15 C4 100.7(3)
O3 C15 C14 109.1(3)
C1 C15 C14 111.3(4)
C4 C15 C14 116.4(3)
C2 C16 H16A 109.5
C2 C16 H16B 109.5
H16A C16 H16B 109.5
C2 C16 H16C 109.5
H16A C16 H16C 109.5
H16B C16 H16C 109.5
C6 C17 H17A 120.0
C6 C17 H17B 120.0
H17A C17 H17B 120.0
C10 C18 H18A 109.5
C10 C18 H18B 109.5
H18A C18 H18B 109.5
C10 C18 H18C 109.5
H18A C18 H18C 109.5
H18B C18 H18C 109.5
C10 C19 H19A 109.5
C10 C19 H19B 109.5
H19A C19 H19B 109.5
C10 C19 H19C 109.5
H19A C19 H19C 109.5
H19B C19 H19C 109.5
C13 C20 H20A 109.5
C13 C20 H20B 109.5
H20A C20 H20B 109.5
C13 C20 H20C 109.5
H20A C20 H20C 109.5
H20B C20 H20C 109.5
O13 C23 O12 124.7(5)
O13 C23 C24 125.7(5)
O12 C23 C24 109.5(4)
C23 C24 H24A 109.5
C23 C24 H24B 109.5
H24A C24 H24B 109.5
C23 C24 H24C 109.5
H24A C24 H24C 109.5
H24B C24 H24C 109.5
O4 C25 O5 123.1(4)
O4 C25 C26 124.1(4)
O5 C25 C26 112.8(4)
C31 C26 C27 119.2(4)
C31 C26 C25 119.6(4)
C27 C26 C25 121.0(4)
C28 C27 C26 119.0(5)
C28 C27 H27A 120.5
C26 C27 H27A 120.5
C27 C28 C29 120.9(5)
C27 C28 H28A 119.6
C29 C28 H28A 119.6
C28 C29 C30 120.7(5)
C28 C29 H29A 119.6
C30 C29 H29A 119.7
C31 C30 C29 118.6(5)
C31 C30 H30A 120.7
C29 C30 H30A 120.7
C30 C31 C26 121.6(5)
C30 C31 H31A 119.2
C26 C31 H31A 119.2
O11 C32 O10 123.2(4)
O11 C32 C33 127.4(5)
O10 C32 C33 109.4(5)
C35 C33 C34 114.9(6)
C35 C33 C32 111.7(5)
C34 C33 C32 109.6(6)
C35 C33 H33A 106.7
C34 C33 H33A 106.7
C32 C33 H33A 106.7
C33 C34 H34A 109.5
C33 C34 H34B 109.5
H34A C34 H34B 109.5
C33 C34 H34C 109.5
H34A C34 H34C 109.5
H34B C34 H34C 109.5
C33 C35 H35A 109.5
C33 C35 H35B 109.5
H35A C35 H35B 109.5
C33 C35 H35C 109.5
H35A C35 H35C 109.5
H35B C35 H35C 109.5
O7 C36 O6 122.4(5)
O7 C36 C37 126.2(5)
O6 C36 C37 111.4(4)
C36 C37 H37A 109.5
C36 C37 H37B 109.5
H37A C37 H37B 109.5
C36 C37 H37C 109.5
H37A C37 H37C 109.5
H37B C37 H37C 109.5
O9 C38 O8 123.5(5)
O9 C38 C39 125.7(5)
O8 C38 C39 110.8(5)
C38 C39 H39A 109.5
C38 C39 H39B 109.5
H39A C39 H39B 109.5
C38 C39 H39C 109.5
H39A C39 H39C 109.5
H39B C39 H39C 109.5
O1 C40 O2 123.5(4)
O1 C40 C41 125.4(4)
O2 C40 C41 111.1(4)
C42 C41 C46 118.9(5)
C42 C41 C40 122.9(4)
C46 C41 C40 118.2(4)
C43 C42 C41 120.1(4)
C43 C42 H42A 119.9
C41 C42 H42A 119.9
C44 C43 C42 120.1(5)
C44 C43 H43A 119.9
C42 C43 H43A 119.9
C43 C44 C45 120.7(5)
C43 C44 H44A 119.7
C45 C44 H44A 119.7
C46 C45 C44 119.4(4)
C46 C45 H45A 120.3
C44 C45 H45A 120.3
C45 C46 C41 120.8(5)
C45 C46 H46A 119.6
C41 C46 H46A 119.6
C21A O14A C2 117.6(5)
O15A C21A O14A 124.4(6)
O15A C21A C22A 126.0(6)
O14A C21A C22A 109.5(6)
C21A C22A H22A 109.5
C21A C22A H22B 109.5
H22A C22A H22B 109.5
C21A C22A H22C 109.5
H22A C22A H22C 109.5
H22B C22A H22C 109.5
C2 O14B C21B 111(2)
O15B C21B O14B 122(3)
O15B C21B C22B 120(4)
O14B C21B C22B 118(4)
C21B C22B H22D 109.5
C21B C22B H22E 109.5
H22D C22B H22E 109.5
C21B C22B H22F 109.5
H22D C22B H22F 109.5
H22E C22B H22F 109.5

loop_
_geom_bond_atom_site_label_1
_geom_bond_atom_site_label_2
_geom_bond_distance
O1 C40 1.197(5)
O2 C40 1.351(5)
O2 C14 1.454(5)
O3 C15 1.432(5)
O3 H3A 0.8200
O4 C25 1.214(5)
O5 C25 1.347(5)
O5 C5 1.445(5)
O6 C36 1.339(6)
O6 C8 1.444(5)
O7 C36 1.203(6)
O8 C38 1.349(6)
O8 C9 1.446(5)
O9 C38 1.225(7)
O10 C32 1.350(6)
O10 C7 1.435(5)
O11 C32 1.206(6)
O12 C23 1.359(6)
O12 C3 1.447(5)
O13 C23 1.188(7)
C1 C15 1.523(6)
C1 C2 1.552(6)
C1 H1A 0.9700
C1 H1B 0.9700
C2 O14B 1.35(3)
C2 O14A 1.505(8)
C2 C16 1.510(7)
C2 C3 1.548(6)
C3 C4 1.542(6)
C3 H3B 0.9800
C4 C15 1.533(6)
C4 C5 1.539(6)
C4 H4A 0.9800
C5 C6 1.516(6)
C5 H5A 0.9800
C6 C17 1.309(7)
C6 C7 1.516(6)
C7 C8 1.534(6)
C7 H7A 0.9800
C8 C9 1.519(7)
C8 H8A 0.9800
C9 C10 1.557(6)
C9 H9A 0.9800
C10 C11 1.511(6)
C10 C18 1.538(6)
C10 C19 1.545(7)
C11 C12 1.318(6)
C11 H11A 0.9300
C12 C13 1.513(6)
C12 H12A 0.9300
C13 C20 1.531(6)
C13 C14 1.534(6)
C13 H13A 0.9800
C14 C15 1.541(6)
C14 H14A 0.9800
C16 H16A 0.9600
C16 H16B 0.9600
C16 H16C 0.9600
C17 H17A 0.9300
C17 H17B 0.9300
C18 H18A 0.9600
C18 H18B 0.9600
C18 H18C 0.9600
C19 H19A 0.9600
C19 H19B 0.9600
C19 H19C 0.9600
C20 H20A 0.9600
C20 H20B 0.9600
C20 H20C 0.9600
C23 C24 1.492(7)
C24 H24A 0.9600
C24 H24B 0.9600
C24 H24C 0.9600
C25 C26 1.478(6)
C26 C31 1.388(6)
C26 C27 1.406(7)
C27 C28 1.361(7)
C27 H27A 0.9300
C28 C29 1.382(8)
C28 H28A 0.9300
C29 C30 1.386(8)
C29 H29A 0.9300
C30 C31 1.362(7)
C30 H30A 0.9300
C31 H31A 0.9300
C32 C33 1.525(7)
C33 C35 1.464(10)
C33 C34 1.510(9)
C33 H33A 0.9800
C34 H34A 0.9600
C34 H34B 0.9600
C34 H34C 0.9600
C35 H35A 0.9600
C35 H35B 0.9600
C35 H35C 0.9600
C36 C37 1.483(7)
C37 H37A 0.9600
C37 H37B 0.9600
C37 H37C 0.9600
C38 C39 1.486(8)
C39 H39A 0.9600
C39 H39B 0.9600
C39 H39C 0.9600
C40 C41 1.494(7)
C41 C42 1.386(7)
C41 C46 1.394(6)
C42 C43 1.379(7)
C42 H42A 0.9300
C43 C44 1.368(7)
C43 H43A 0.9300
C44 C45 1.382(8)
C44 H44A 0.9300
C45 C46 1.368(8)
C45 H45A 0.9300
C46 H46A 0.9300
O14A C21A 1.355(9)
O15A C21A 1.195(7)
C21A C22A 1.499(11)
C22A H22A 0.9600
C22A H22B 0.9600
C22A H22C 0.9600
O15B C21B 1.20(4)
O14B C21B 1.39(5)
C21B C22B 1.407(14)
C22B H22D 0.9600
C22B H22E 0.9600
C22B H22F 0.9600

loop_
_geom_hbond_atom_site_label_D
_geom_hbond_atom_site_label_H
_geom_hbond_atom_site_label_A
_geom_hbond_site_symmetry_A
_geom_hbond_distance_DH
_geom_hbond_distance_HA
_geom_hbond_distance_DA
_geom_hbond_angle_DHA
_geom_hbond_publ_flag
O3 H3A O5 . 0.82 2.11 2.821(4) 144.9 yes
C1 H1A O15B . 0.97 2.25 2.78(2) 113.0 yes
C3 H3B O11 . 0.98 2.47 3.330(6) 146.5 yes
C4 H4A O15B . 0.98 2.54 3.12(2) 118.3 yes
C16 H16A O3 . 0.96 2.62 3.222(6) 120.7 yes
C16 H16C O15A . 0.96 2.39 2.946(7) 116.2 yes
C37 H37B O9 4_566 0.96 2.39 3.239(8) 146.8 yes
C37 H37C O15B 1_655 0.96 2.19 2.92(2) 132.2 yes

loop_
_geom_torsion_atom_site_label_1
_geom_torsion_atom_site_label_2
_geom_torsion_atom_site_label_3
_geom_torsion_atom_site_label_4
_geom_torsion
C15 C1 C2 O14B -156.8(15)
C15 C1 C2 O14A -136.3(4)
C15 C1 C2 C16 102.2(5)
C15 C1 C2 C3 -24.0(5)
C23 O12 C3 C4 -125.1(4)
C23 O12 C3 C2 118.8(4)
O14B C2 C3 O12 -106.0(13)
O14A C2 C3 O12 -133.0(4)
C16 C2 C3 O12 -5.0(5)
C1 C2 C3 O12 118.2(4)
O14B C2 C3 C4 134.2(13)
O14A C2 C3 C4 107.1(4)
C16 C2 C3 C4 -124.9(4)
C1 C2 C3 C4 -1.7(5)
O12 C3 C4 C15 -93.2(4)
C2 C3 C4 C15 26.7(4)
O12 C3 C4 C5 41.4(5)
C2 C3 C4 C5 161.3(4)
C25 O5 C5 C6 79.4(4)
C25 O5 C5 C4 -155.9(3)
C15 C4 C5 O5 54.8(5)
C3 C4 C5 O5 -74.2(5)
C15 C4 C5 C6 178.7(4)
C3 C4 C5 C6 49.8(5)
O5 C5 C6 C17 7.8(6)
C4 C5 C6 C17 -115.7(5)
O5 C5 C6 C7 -168.1(3)
C4 C5 C6 C7 68.4(5)
C32 O10 C7 C6 97.3(4)
C32 O10 C7 C8 -142.2(4)
C17 C6 C7 O10 36.6(6)
C5 C6 C7 O10 -147.4(4)
C17 C6 C7 C8 -83.7(5)
C5 C6 C7 C8 92.4(4)
C36 O6 C8 C9 93.3(5)
C36 O6 C8 C7 -140.1(4)
O10 C7 C8 O6 -30.8(5)
C6 C7 C8 O6 89.7(4)
O10 C7 C8 C9 92.3(4)
C6 C7 C8 C9 -147.2(4)
C38 O8 C9 C8 -123.8(4)
C38 O8 C9 C10 109.4(4)
O6 C8 C9 O8 80.8(4)
C7 C8 C9 O8 -40.2(5)
O6 C8 C9 C10 -156.1(4)
C7 C8 C9 C10 82.9(4)
O8 C9 C10 C11 60.7(5)
C8 C9 C10 C11 -61.3(5)
O8 C9 C10 C18 -174.6(4)
C8 C9 C10 C18 63.3(5)
O8 C9 C10 C19 -58.2(5)
C8 C9 C10 C19 179.8(4)
C18 C10 C11 C12 6.6(7)
C19 C10 C11 C12 -112.6(5)
C9 C10 C11 C12 128.5(5)
C10 C11 C12 C13 172.8(4)
C11 C12 C13 C20 -105.5(5)
C11 C12 C13 C14 131.9(5)
C40 O2 C14 C13 116.5(4)
C40 O2 C14 C15 -114.2(4)
C12 C13 C14 O2 34.6(4)
C20 C13 C14 O2 -87.1(4)
C12 C13 C14 C15 -89.0(4)
C20 C13 C14 C15 149.3(4)
C2 C1 C15 O3 -77.5(4)
C2 C1 C15 C4 39.8(5)
C2 C1 C15 C14 163.9(4)
C5 C4 C15 O3 -62.9(5)
C3 C4 C15 O3 71.6(4)
C5 C4 C15 C1 -175.5(4)
C3 C4 C15 C1 -41.1(4)
C5 C4 C15 C14 64.0(5)
C3 C4 C15 C14 -161.6(4)
O2 C14 C15 O3 49.6(4)
C13 C14 C15 O3 173.1(3)
O2 C14 C15 C1 166.4(3)
C13 C14 C15 C1 -70.0(5)
O2 C14 C15 C4 -78.9(4)
C13 C14 C15 C4 44.7(5)
C3 O12 C23 O13 1.4(8)
C3 O12 C23 C24 177.8(4)
C5 O5 C25 O4 2.2(6)
C5 O5 C25 C26 -176.2(3)
O4 C25 C26 C31 12.9(7)
O5 C25 C26 C31 -168.7(4)
O4 C25 C26 C27 -161.3(5)
O5 C25 C26 C27 17.0(6)
C31 C26 C27 C28 0.1(7)
C25 C26 C27 C28 174.4(5)
C26 C27 C28 C29 -0.4(8)
C27 C28 C29 C30 1.5(9)
C28 C29 C30 C31 -2.2(9)
C29 C30 C31 C26 1.9(8)
C27 C26 C31 C30 -0.9(7)
C25 C26 C31 C30 -175.2(4)
C7 O10 C32 O11 7.8(7)
C7 O10 C32 C33 -169.2(4)
O11 C32 C33 C35 118.8(7)
O10 C32 C33 C35 -64.4(7)
O11 C32 C33 C34 -9.7(8)
O10 C32 C33 C34 167.1(5)
C8 O6 C36 O7 -6.2(7)
C8 O6 C36 C37 175.0(4)
C9 O8 C38 O9 -0.4(7)
C9 O8 C38 C39 -179.1(4)
C14 O2 C40 O1 5.7(7)
C14 O2 C40 C41 -175.4(3)
O1 C40 C41 C42 -169.8(5)
O2 C40 C41 C42 11.3(6)
O1 C40 C41 C46 9.5(7)
O2 C40 C41 C46 -169.4(4)
C46 C41 C42 C43 0.4(7)
C40 C41 C42 C43 179.7(4)
C41 C42 C43 C44 0.5(8)
C42 C43 C44 C45 -0.4(8)
C43 C44 C45 C46 -0.7(8)
C44 C45 C46 C41 1.7(7)
C42 C41 C46 C45 -1.5(7)
C40 C41 C46 C45 179.1(4)
C16 C2 O14A C21A -62.3(7)
C3 C2 O14A C21A 67.0(7)
C1 C2 O14A C21A 177.7(6)
C2 O14A C21A O15A 3.8(11)
C2 O14A C21A C22A -177.6(7)
C16 C2 O14B C21B 179(2)
C3 C2 O14B C21B -63(2)
C1 C2 O14B C21B 65(3)
C2 O14B C21B O15B -10(4)
C2 O14B C21B C22B 161(3)

_cod_database_fobs_code 2243205
